data_4342554
loop_
_publ_author_name
'Nordheider, Andreas'
'H\"ull, Katharina'
'Prentis, Joanna K. D.'
'Athukorala Arachchige, Kasun S.'
'Slawin, Alexandra M. Z.'
'Woollins, J. Derek'
'Chivers, Tristram'

_publ_section_title
;
 [In Process Citation].
;
_journal_issue 6
_journal_name_full 'Inorganic chemistry'
_journal_page_first 3043
_journal_page_last 3054
_journal_paper_doi 10.1021/acs.inorgchem.5b00161
_journal_volume 54
_journal_year 2015
_chemical_absolute_configuration ad
_chemical_formula_moiety 'C24 H54 N4 P2 Se2 Sn'
_chemical_formula_sum 'C24 H54 N4 P2 Se2 Sn'
_chemical_formula_weight 737.28
_space_group_IT_number 9
_symmetry_cell_setting monoclinic
_symmetry_Int_Tables_number 9
_symmetry_space_group_name_Hall 'C -2yc'
_symmetry_space_group_name_H-M 'C 1 c 1'
_atom_sites_solution_hydrogens geom
_atom_sites_solution_primary direct
_atom_sites_solution_secondary difmap
_cell_angle_alpha 90.0000
_cell_angle_beta 90.608(4)
_cell_angle_gamma 90.0000
_cell_formula_units_Z 4
_cell_length_a 19.345(4)
_cell_length_b 15.089(3)
_cell_length_c 11.430(3)
_cell_measurement_reflns_used 3999
_cell_measurement_temperature 93
_cell_measurement_theta_max 25.35
_cell_measurement_theta_min 2.11
_cell_volume 3336.2(13)
_computing_cell_refinement 'CrystalClear-SM Expert 2.1 b29'
_computing_data_collection 'CrystalClear-SM Expert 2.1 b29 (Rigaku, 2013)'
_computing_data_reduction 'CrystalClear-SM Expert 2.1 b29'
_computing_molecular_graphics 'CrystalStructure 4.1'
_computing_publication_material 'CrystalStructure 4.1 (Rigaku, 2013)'
_computing_structure_refinement 'SHELXL-2013 (Sheldrick, 2013)'
_computing_structure_solution 'Superflip (Palatinus, et al., 2007)'
_diffrn_ambient_temperature 93
_diffrn_detector_area_resol_mean 5.811
_diffrn_measured_fraction_theta_full 0.999
_diffrn_measured_fraction_theta_max 0.997
_diffrn_measurement_device_type 'Rigaku XtaLAB P100'
_diffrn_measurement_method \w
_diffrn_radiation_type 'Mo K\a'
_diffrn_radiation_wavelength 0.71075
_diffrn_reflns_av_R_equivalents 0.1101
_diffrn_reflns_Laue_measured_fraction_full 0.999
_diffrn_reflns_Laue_measured_fraction_max 0.997
_diffrn_reflns_limit_h_max 23
_diffrn_reflns_limit_h_min -23
_diffrn_reflns_limit_k_max 18
_diffrn_reflns_limit_k_min -17
_diffrn_reflns_limit_l_max 12
_diffrn_reflns_limit_l_min -13
_diffrn_reflns_number 21515
_diffrn_reflns_point_group_measured_fraction_full 0.929
_diffrn_reflns_point_group_measured_fraction_max 0.926
_diffrn_reflns_theta_full 25.000
_diffrn_reflns_theta_max 25.370
_diffrn_reflns_theta_min 2.106
_diffrn_standards_number 0
_exptl_absorpt_coefficient_mu 3.062
_exptl_absorpt_correction_T_max 0.912
_exptl_absorpt_correction_T_min 0.515
_exptl_absorpt_correction_type multi-scan
_exptl_absorpt_process_details 'REQAB (Rigaku, 1998)'
_exptl_crystal_colour colorless
_exptl_crystal_density_diffrn 1.468
_exptl_crystal_density_method 'not measured'
_exptl_crystal_description prism
_exptl_crystal_F_000 1496.00
_exptl_crystal_size_max 0.100
_exptl_crystal_size_mid 0.030
_exptl_crystal_size_min 0.030
_refine_diff_density_max 2.87
_refine_diff_density_min -2.00
_refine_ls_abs_structure_details
;
 Flack x determined using 1944 quotients [(I+)-(I-)]/[(I+)+(I-)]
 (Parsons, Flack and Wagner, Acta Cryst. B69 (2013) 249-259).
;
_refine_ls_abs_structure_Flack 0.005(9)
_refine_ls_extinction_method none
_refine_ls_goodness_of_fit_ref 0.923
_refine_ls_hydrogen_treatment constr
_refine_ls_number_parameters 316
_refine_ls_number_reflns 5669
_refine_ls_number_restraints 2
_refine_ls_R_factor_gt 0.0516
_refine_ls_shift/su_max 0.000
_refine_ls_structure_factor_coef Fsqd
_refine_ls_weighting_details 'w = 1/[\s^2^(Fo^2^)+(0.0752P)^2^+0.0000P] where P=(Fo^2^+2Fc^2^)/3'
_refine_ls_weighting_scheme calc
_refine_ls_wR_factor_ref 0.1233
_reflns_number_gt 4859
_reflns_number_total 5669
_reflns_threshold_expression F^2^>2.0\s(F^2^)
_cod_data_source_file combined.cif
_cod_data_source_block 12aSe
_cod_depositor_comments 'Adding full bibliography for 4342550--4342557.cif.'
_cod_database_code 4342554

loop_
_symmetry_equiv_pos_site_id
_symmetry_equiv_pos_as_xyz
1 +X,+Y,+Z
2 +X,-Y,1/2+Z
3 1/2+X,1/2+Y,+Z
4 1/2+X,1/2-Y,1/2+Z

loop_
_atom_site_label
_atom_site_type_symbol
_atom_site_fract_x
_atom_site_fract_y
_atom_site_fract_z
_atom_site_U_iso_or_equiv
_atom_site_adp_type
_atom_site_occupancy
_atom_site_site_symmetry_multiplicity
_atom_site_site_symmetry_order
_atom_site_calc_flag
_atom_site_refinement_flags
Sn1 Sn 0.82723(3) 0.76340(5) 0.74746(3) 0.0171(2) Uani 1 4 0 d .
Se1 Se 0.83653(5) 0.75058(7) 0.52409(10) 0.0196(3) Uani 1 4 0 d .
Se2 Se 0.94846(6) 0.77229(8) 0.84197(10) 0.0196(3) Uani 1 4 0 d .
P1 P 0.95287(14) 0.75055(17) 0.4959(2) 0.0155(6) Uani 1 4 0 d .
P2 P 1.02018(13) 0.76331(18) 0.6848(2) 0.0154(5) Uani 1 4 0 d .
N1 N 0.9740(5) 0.7432(6) 0.3685(8) 0.022(2) Uani 1 4 0 d .
N2 N 1.0966(5) 0.7686(6) 0.7114(8) 0.021(2) Uani 1 4 0 d .
N3 N 0.9887(4) 0.6813(6) 0.5989(7) 0.0178(18) Uani 1 4 0 d .
N4 N 0.9870(4) 0.8319(6) 0.5806(8) 0.0177(18) Uani 1 4 0 d .
C1 C 0.9462(5) 0.7357(7) 0.2510(10) 0.020(2) Uani 1 4 0 d .
C2 C 0.8994(6) 0.6537(8) 0.2366(9) 0.025(2) Uani 1 4 0 d .
C3 C 0.9047(6) 0.8177(8) 0.2148(10) 0.025(2) Uani 1 4 0 d .
C4 C 1.0090(6) 0.7262(8) 0.1679(9) 0.025(3) Uani 1 4 0 d .
C5 C 1.1505(6) 0.7664(7) 0.7994(10) 0.021(2) Uani 1 4 0 d .
C6 C 1.1229(7) 0.7518(9) 0.9255(11) 0.034(3) Uani 1 4 0 d .
C7 C 1.2009(6) 0.6907(9) 0.7712(11) 0.036(3) Uani 1 4 0 d .
C8 C 1.1909(6) 0.8546(9) 0.7998(11) 0.034(3) Uani 1 4 0 d .
C9 C 1.0108(5) 0.5879(7) 0.5880(9) 0.020(2) Uani 1 4 0 d .
C10 C 0.9536(6) 0.5339(8) 0.5263(10) 0.027(2) Uani 1 4 0 d .
C11 C 1.0231(6) 0.5520(8) 0.7127(10) 0.026(2) Uani 1 4 0 d .
C12 C 1.0782(6) 0.5824(8) 0.5187(10) 0.027(3) Uani 1 4 0 d .
C13 C 1.0070(5) 0.9250(7) 0.5506(9) 0.021(2) Uani 1 4 0 d .
C14 C 1.0219(6) 0.9750(8) 0.6649(10) 0.028(3) Uani 1 4 0 d .
C15 C 1.0716(6) 0.9234(8) 0.4747(10) 0.028(3) Uani 1 4 0 d .
C16 C 0.9467(6) 0.9691(7) 0.4863(10) 0.023(2) Uani 1 4 0 d .
C17 C 0.7721(5) 0.8865(8) 0.7869(9) 0.020(2) Uani 1 4 0 d .
C18 C 0.6969(6) 0.8786(9) 0.7457(11) 0.032(3) Uani 1 4 0 d .
C19 C 0.8072(6) 0.9638(8) 0.7248(12) 0.034(3) Uani 1 4 0 d .
C20 C 0.7752(7) 0.9026(10) 0.9209(10) 0.036(3) Uani 1 4 0 d .
C21 C 0.7750(5) 0.6447(8) 0.8127(9) 0.022(2) Uani 1 4 0 d .
C22 C 0.7102(7) 0.6277(9) 0.7399(11) 0.036(3) Uani 1 4 0 d .
C23 C 0.7568(7) 0.6574(11) 0.9401(12) 0.048(4) Uani 1 4 0 d .
C24 C 0.8244(7) 0.5668(10) 0.8048(15) 0.052(4) Uani 1 4 0 d .
H2A H 0.8622 0.65617 0.29395 0.0300 Uiso 1 4 0 calc R
H2B H 0.92689 0.59992 0.24926 0.0300 Uiso 1 4 0 calc R
H2C H 0.8795 0.65292 0.15742 0.0300 Uiso 1 4 0 calc R
H3A H 0.93435 0.87022 0.21969 0.0299 Uiso 1 4 0 calc R
H3B H 0.86531 0.82493 0.26719 0.0299 Uiso 1 4 0 calc R
H3C H 0.88776 0.8105 0.13419 0.0299 Uiso 1 4 0 calc R
H4A H 1.03573 0.67338 0.18969 0.0294 Uiso 1 4 0 calc R
H4B H 1.0385 0.77878 0.17488 0.0294 Uiso 1 4 0 calc R
H4C H 0.99244 0.72036 0.08699 0.0294 Uiso 1 4 0 calc R
H6A H 1.10348 0.69199 0.93181 0.0413 Uiso 1 4 0 calc R
H6B H 1.08686 0.79558 0.94195 0.0413 Uiso 1 4 0 calc R
H6C H 1.16091 0.75857 0.98214 0.0413 Uiso 1 4 0 calc R
H7A H 1.22 0.69974 0.69301 0.0437 Uiso 1 4 0 calc R
H7B H 1.17631 0.63399 0.77348 0.0437 Uiso 1 4 0 calc R
H7C H 1.23863 0.69017 0.82918 0.0437 Uiso 1 4 0 calc R
H8A H 1.16063 0.9025 0.82613 0.0410 Uiso 1 4 0 calc R
H8B H 1.20689 0.86746 0.7205 0.0410 Uiso 1 4 0 calc R
H8C H 1.23081 0.84976 0.85291 0.0410 Uiso 1 4 0 calc R
H10A H 0.9459 0.55719 0.44721 0.0318 Uiso 1 4 0 calc R
H10B H 0.91071 0.53834 0.57083 0.0318 Uiso 1 4 0 calc R
H10C H 0.96772 0.4716 0.52157 0.0318 Uiso 1 4 0 calc R
H11A H 0.9797 0.55397 0.75616 0.0309 Uiso 1 4 0 calc R
H11B H 1.05789 0.58845 0.75278 0.0309 Uiso 1 4 0 calc R
H11C H 1.03944 0.49059 0.70842 0.0309 Uiso 1 4 0 calc R
H12A H 1.11288 0.62164 0.5544 0.0329 Uiso 1 4 0 calc R
H12B H 1.06949 0.60081 0.43762 0.0329 Uiso 1 4 0 calc R
H12C H 1.09537 0.5213 0.51974 0.0329 Uiso 1 4 0 calc R
H14A H 1.05967 0.9456 0.70751 0.0336 Uiso 1 4 0 calc R
H14B H 0.98037 0.97532 0.71313 0.0336 Uiso 1 4 0 calc R
H14C H 1.03531 1.03615 0.64696 0.0336 Uiso 1 4 0 calc R
H15A H 1.06186 0.89027 0.40262 0.0332 Uiso 1 4 0 calc R
H15B H 1.10951 0.89458 0.51779 0.0332 Uiso 1 4 0 calc R
H15C H 1.08496 0.98418 0.45504 0.0332 Uiso 1 4 0 calc R
H16A H 0.90579 0.96833 0.53611 0.0278 Uiso 1 4 0 calc R
H16B H 0.93678 0.93683 0.41369 0.0278 Uiso 1 4 0 calc R
H16C H 0.95885 1.03058 0.46787 0.0278 Uiso 1 4 0 calc R
H18A H 0.69553 0.8642 0.66212 0.0384 Uiso 1 4 0 calc R
H18B H 0.67306 0.93496 0.75883 0.0384 Uiso 1 4 0 calc R
H18C H 0.67395 0.83154 0.78984 0.0384 Uiso 1 4 0 calc R
H19A H 0.78705 1.01978 0.75141 0.0412 Uiso 1 4 0 calc R
H19B H 0.80023 0.958 0.64006 0.0412 Uiso 1 4 0 calc R
H19C H 0.85681 0.96325 0.74299 0.0412 Uiso 1 4 0 calc R
H20A H 0.74979 0.9569 0.93963 0.0427 Uiso 1 4 0 calc R
H20B H 0.82346 0.90881 0.94623 0.0427 Uiso 1 4 0 calc R
H20C H 0.75413 0.85227 0.96135 0.0427 Uiso 1 4 0 calc R
H22A H 0.68745 0.57378 0.76784 0.0428 Uiso 1 4 0 calc R
H22B H 0.7228 0.62019 0.65771 0.0428 Uiso 1 4 0 calc R
H22C H 0.67864 0.6781 0.74732 0.0428 Uiso 1 4 0 calc R
H23A H 0.79753 0.67888 0.98332 0.0573 Uiso 1 4 0 calc R
H23B H 0.74185 0.60073 0.97322 0.0573 Uiso 1 4 0 calc R
H23C H 0.71937 0.7008 0.94632 0.0573 Uiso 1 4 0 calc R
H24A H 0.8341 0.55436 0.72246 0.0624 Uiso 1 4 0 calc R
H24B H 0.80329 0.51456 0.84075 0.0624 Uiso 1 4 0 calc R
H24C H 0.86756 0.58127 0.84608 0.0624 Uiso 1 4 0 calc R

loop_
_atom_site_aniso_label
_atom_site_aniso_U_11
_atom_site_aniso_U_22
_atom_site_aniso_U_33
_atom_site_aniso_U_12
_atom_site_aniso_U_13
_atom_site_aniso_U_23
Sn1 0.0108(3) 0.0260(4) 0.0146(4) 0.0002(4) -0.0001(3) 0.0003(4)
Se1 0.0118(5) 0.0329(7) 0.0142(5) 0.0001(4) -0.0029(4) -0.0004(4)
Se2 0.0127(5) 0.0330(8) 0.0133(5) 0.0011(5) -0.0008(4) -0.0004(5)
P1 0.0114(12) 0.0221(15) 0.0132(14) -0.0006(10) -0.0016(10) 0.0003(10)
P2 0.0109(12) 0.0207(15) 0.0145(13) 0.0015(10) -0.0022(10) 0.0002(11)
N1 0.017(5) 0.033(6) 0.015(5) -0.001(4) -0.005(4) 0.003(4)
N2 0.012(4) 0.036(6) 0.016(5) -0.000(4) -0.006(3) 0.003(4)
N3 0.013(4) 0.023(5) 0.018(5) 0.004(4) -0.002(3) 0.000(4)
N4 0.013(4) 0.017(5) 0.023(5) -0.001(4) 0.002(3) -0.002(4)
C1 0.015(5) 0.028(7) 0.017(6) -0.000(4) -0.000(4) 0.001(4)
C2 0.025(5) 0.031(7) 0.019(6) 0.002(5) -0.003(4) -0.001(5)
C3 0.024(5) 0.029(7) 0.022(6) 0.002(5) -0.001(4) 0.008(5)
C4 0.021(6) 0.042(7) 0.011(5) 0.003(5) -0.004(4) 0.000(5)
C5 0.021(6) 0.026(6) 0.016(5) 0.001(5) 0.000(4) -0.001(4)
C6 0.021(6) 0.059(9) 0.023(7) -0.011(5) -0.008(5) 0.009(6)
C7 0.021(6) 0.051(9) 0.037(7) 0.009(6) -0.013(5) -0.015(6)
C8 0.024(6) 0.048(8) 0.030(7) -0.015(6) -0.012(5) 0.003(6)
C9 0.020(5) 0.023(6) 0.017(5) -0.000(4) -0.003(4) 0.003(4)
C10 0.028(6) 0.028(7) 0.023(6) -0.004(5) -0.010(5) -0.002(5)
C11 0.025(6) 0.022(6) 0.029(6) 0.001(5) -0.005(5) 0.003(5)
C12 0.022(5) 0.035(7) 0.026(6) 0.005(5) 0.000(5) -0.004(5)
C13 0.015(5) 0.028(6) 0.019(5) -0.002(4) -0.007(4) 0.002(5)
C14 0.024(6) 0.028(7) 0.032(7) 0.001(5) -0.008(5) -0.005(5)
C15 0.020(5) 0.026(7) 0.037(7) -0.007(5) 0.003(5) 0.004(5)
C16 0.024(5) 0.021(6) 0.025(6) -0.001(5) -0.002(4) 0.004(5)
C17 0.008(4) 0.034(7) 0.017(5) 0.006(4) -0.004(4) -0.008(5)
C18 0.019(5) 0.034(7) 0.043(7) 0.006(5) -0.003(5) -0.013(6)
C19 0.027(6) 0.023(7) 0.053(8) 0.003(5) 0.006(5) -0.004(6)
C20 0.033(7) 0.049(9) 0.025(7) 0.005(6) -0.002(5) -0.013(6)
C21 0.012(5) 0.030(7) 0.023(6) -0.005(5) 0.005(4) 0.008(4)
C22 0.037(7) 0.041(8) 0.029(7) -0.015(6) -0.012(5) 0.010(6)
C23 0.046(8) 0.061(10) 0.037(8) -0.031(7) -0.004(6) 0.021(7)
C24 0.036(8) 0.035(8) 0.085(12) -0.003(6) 0.008(7) 0.026(8)

loop_
_atom_type_symbol
_atom_type_description
_atom_type_scat_dispersion_real
_atom_type_scat_dispersion_imag
_atom_type_scat_source
C C 0.0033 0.0016
;
International Tables for Crystallography
(1992, Vol. C, Tables 4.2.6.8 and 6.1.1.4)
;
H H 0.0000 0.0000
;
International Tables for Crystallography
(1992, Vol. C, Table 6.1.1.4)
;
N N 0.0061 0.0033
;
International Tables for Crystallography
(1992, Vol. C, Tables 4.2.6.8 and 6.1.1.4)
;
P P 0.1023 0.0942
;
International Tables for Crystallography
(1992, Vol. C, Tables 4.2.6.8 and 6.1.1.4)
;
Se Se -0.0929 2.2259
;
International Tables for Crystallography
(1992, Vol. C, Tables 4.2.6.8 and 6.1.1.4)
;
Sn Sn -0.6537 1.4246
;
International Tables for Crystallography
(1992, Vol. C, Tables 4.2.6.8 and 6.1.1.4)
;

loop_
_geom_angle_atom_site_label_1
_geom_angle_atom_site_label_2
_geom_angle_atom_site_label_3
_geom_angle
_geom_angle_publ_flag
Se1 Sn1 Se2 110.35(4) yes
Se1 Sn1 C17 107.9(3) yes
Se1 Sn1 C21 108.3(3) yes
Se2 Sn1 C17 108.2(3) yes
Se2 Sn1 C21 108.7(3) yes
C17 Sn1 C21 113.3(4) yes
Sn1 Se1 P1 102.73(8) yes
Sn1 Se2 P2 103.00(8) yes
Se1 P1 P2 112.45(13) yes
Se1 P1 N1 114.3(4) yes
Se1 P1 N3 107.2(3) yes
Se1 P1 N4 107.4(3) yes
P2 P1 N1 133.2(4) yes
P2 P1 N3 41.9(3) yes
P2 P1 N4 42.2(3) yes
N1 P1 N3 120.1(5) yes
N1 P1 N4 119.6(5) yes
N3 P1 N4 84.1(4) yes
Se2 P2 P1 111.47(12) yes
Se2 P2 N2 116.1(4) yes
Se2 P2 N3 106.4(3) yes
Se2 P2 N4 106.7(3) yes
P1 P2 N2 132.4(4) yes
P1 P2 N3 42.7(3) yes
P1 P2 N4 42.0(3) yes
N2 P2 N3 120.1(5) yes
N2 P2 N4 118.1(5) yes
N3 P2 N4 84.7(4) yes
P1 N1 C1 142.5(8) yes
P2 N2 C5 147.1(8) yes
P1 N3 P2 95.4(5) yes
P1 N3 C9 129.6(7) yes
P2 N3 C9 130.2(7) yes
P1 N4 P2 95.8(5) yes
P1 N4 C13 130.5(7) yes
P2 N4 C13 129.5(7) yes
N1 C1 C2 112.0(9) yes
N1 C1 C3 112.2(9) yes
N1 C1 C4 106.7(8) yes
C2 C1 C3 108.4(9) yes
C2 C1 C4 108.8(9) yes
C3 C1 C4 108.7(9) yes
N2 C5 C6 113.3(9) yes
N2 C5 C7 109.1(9) yes
N2 C5 C8 110.2(9) yes
C6 C5 C7 108.2(9) yes
C6 C5 C8 107.3(9) yes
C7 C5 C8 108.6(10) yes
N3 C9 C10 109.7(8) yes
N3 C9 C11 107.4(8) yes
N3 C9 C12 110.0(9) yes
C10 C9 C11 109.9(9) yes
C10 C9 C12 110.2(9) yes
C11 C9 C12 109.5(9) yes
N4 C13 C14 108.3(8) yes
N4 C13 C15 109.2(9) yes
N4 C13 C16 108.8(8) yes
C14 C13 C15 110.1(9) yes
C14 C13 C16 109.4(9) yes
C15 C13 C16 111.1(9) yes
Sn1 C17 C18 109.5(8) yes
Sn1 C17 C19 109.4(7) yes
Sn1 C17 C20 108.8(7) yes
C18 C17 C19 110.0(9) yes
C18 C17 C20 110.0(9) yes
C19 C17 C20 109.1(10) yes
Sn1 C21 C22 109.4(8) yes
Sn1 C21 C23 109.7(8) yes
Sn1 C21 C24 108.6(7) yes
C22 C21 C23 110.5(9) yes
C22 C21 C24 110.7(10) yes
C23 C21 C24 107.9(11) yes
C1 C2 H2A 109.473 no
C1 C2 H2B 109.467 no
C1 C2 H2C 109.471 no
H2A C2 H2B 109.467 no
H2A C2 H2C 109.471 no
H2B C2 H2C 109.477 no
C1 C3 H3A 109.476 no
C1 C3 H3B 109.471 no
C1 C3 H3C 109.475 no
H3A C3 H3B 109.466 no
H3A C3 H3C 109.472 no
H3B C3 H3C 109.466 no
C1 C4 H4A 109.464 no
C1 C4 H4B 109.476 no
C1 C4 H4C 109.477 no
H4A C4 H4B 109.466 no
H4A C4 H4C 109.471 no
H4B C4 H4C 109.474 no
C5 C6 H6A 109.478 no
C5 C6 H6B 109.473 no
C5 C6 H6C 109.473 no
H6A C6 H6B 109.464 no
H6A C6 H6C 109.467 no
H6B C6 H6C 109.473 no
C5 C7 H7A 109.467 no
C5 C7 H7B 109.477 no
C5 C7 H7C 109.473 no
H7A C7 H7B 109.468 no
H7A C7 H7C 109.476 no
H7B C7 H7C 109.466 no
C5 C8 H8A 109.463 no
C5 C8 H8B 109.469 no
C5 C8 H8C 109.472 no
H8A C8 H8B 109.467 no
H8A C8 H8C 109.479 no
H8B C8 H8C 109.478 no
C9 C10 H10A 109.476 no
C9 C10 H10B 109.474 no
C9 C10 H10C 109.476 no
H10A C10 H10B 109.476 no
H10A C10 H10C 109.464 no
H10B C10 H10C 109.461 no
C9 C11 H11A 109.473 no
C9 C11 H11B 109.472 no
C9 C11 H11C 109.468 no
H11A C11 H11B 109.476 no
H11A C11 H11C 109.468 no
H11B C11 H11C 109.471 no
C9 C12 H12A 109.470 no
C9 C12 H12B 109.462 no
C9 C12 H12C 109.471 no
H12A C12 H12B 109.466 no
H12A C12 H12C 109.486 no
H12B C12 H12C 109.473 no
C13 C14 H14A 109.469 no
C13 C14 H14B 109.477 no
C13 C14 H14C 109.469 no
H14A C14 H14B 109.468 no
H14A C14 H14C 109.468 no
H14B C14 H14C 109.476 no
C13 C15 H15A 109.469 no
C13 C15 H15B 109.470 no
C13 C15 H15C 109.473 no
H15A C15 H15B 109.476 no
H15A C15 H15C 109.474 no
H15B C15 H15C 109.467 no
C13 C16 H16A 109.470 no
C13 C16 H16B 109.462 no
C13 C16 H16C 109.474 no
H16A C16 H16B 109.469 no
H16A C16 H16C 109.478 no
H16B C16 H16C 109.475 no
C17 C18 H18A 109.476 no
C17 C18 H18B 109.478 no
C17 C18 H18C 109.472 no
H18A C18 H18B 109.469 no
H18A C18 H18C 109.470 no
H18B C18 H18C 109.463 no
C17 C19 H19A 109.474 no
C17 C19 H19B 109.464 no
C17 C19 H19C 109.469 no
H19A C19 H19B 109.469 no
H19A C19 H19C 109.473 no
H19B C19 H19C 109.478 no
C17 C20 H20A 109.473 no
C17 C20 H20B 109.460 no
C17 C20 H20C 109.468 no
H20A C20 H20B 109.469 no
H20A C20 H20C 109.474 no
H20B C20 H20C 109.482 no
C21 C22 H22A 109.469 no
C21 C22 H22B 109.473 no
C21 C22 H22C 109.462 no
H22A C22 H22B 109.478 no
H22A C22 H22C 109.470 no
H22B C22 H22C 109.476 no
C21 C23 H23A 109.472 no
C21 C23 H23B 109.465 no
C21 C23 H23C 109.467 no
H23A C23 H23B 109.476 no
H23A C23 H23C 109.475 no
H23B C23 H23C 109.472 no
C21 C24 H24A 109.466 no
C21 C24 H24B 109.459 no
C21 C24 H24C 109.468 no
H24A C24 H24B 109.473 no
H24A C24 H24C 109.478 no
H24B C24 H24C 109.483 no

loop_
_geom_bond_atom_site_label_1
_geom_bond_atom_site_label_2
_geom_bond_distance
_geom_bond_publ_flag
Sn1 Se1 2.5687(13) yes
Sn1 Se2 2.5750(14) yes
Sn1 C17 2.191(11) yes
Sn1 C21 2.191(11) yes
Se1 P1 2.277(3) yes
Se2 P2 2.286(3) yes
P1 P2 2.516(4) yes
P1 N1 1.521(10) yes
P1 N3 1.715(9) yes
P1 N4 1.693(9) yes
P2 N2 1.507(9) yes
P2 N3 1.689(9) yes
P2 N4 1.698(9) yes
N1 C1 1.447(15) yes
N2 C5 1.443(14) yes
N3 C9 1.478(14) yes
N4 C13 1.498(14) yes
C1 C2 1.539(16) yes
C1 C3 1.530(16) yes
C1 C4 1.557(16) yes
C5 C6 1.559(17) yes
C5 C7 1.538(17) yes
C5 C8 1.543(17) yes
C9 C10 1.539(15) yes
C9 C11 1.541(15) yes
C9 C12 1.536(15) yes
C13 C14 1.533(16) yes
C13 C15 1.530(15) yes
C13 C16 1.525(15) yes
C17 C18 1.529(14) yes
C17 C19 1.529(16) yes
C17 C20 1.551(16) yes
C21 C22 1.518(16) yes
C21 C23 1.514(17) yes
C21 C24 1.518(18) yes
C2 H2A 0.980 no
C2 H2B 0.980 no
C2 H2C 0.980 no
C3 H3A 0.980 no
C3 H3B 0.980 no
C3 H3C 0.980 no
C4 H4A 0.980 no
C4 H4B 0.980 no
C4 H4C 0.980 no
C6 H6A 0.980 no
C6 H6B 0.980 no
C6 H6C 0.980 no
C7 H7A 0.980 no
C7 H7B 0.980 no
C7 H7C 0.980 no
C8 H8A 0.980 no
C8 H8B 0.980 no
C8 H8C 0.980 no
C10 H10A 0.980 no
C10 H10B 0.980 no
C10 H10C 0.980 no
C11 H11A 0.980 no
C11 H11B 0.980 no
C11 H11C 0.980 no
C12 H12A 0.980 no
C12 H12B 0.980 no
C12 H12C 0.980 no
C14 H14A 0.980 no
C14 H14B 0.980 no
C14 H14C 0.980 no
C15 H15A 0.980 no
C15 H15B 0.980 no
C15 H15C 0.980 no
C16 H16A 0.980 no
C16 H16B 0.980 no
C16 H16C 0.980 no
C18 H18A 0.980 no
C18 H18B 0.980 no
C18 H18C 0.980 no
C19 H19A 0.980 no
C19 H19B 0.980 no
C19 H19C 0.980 no
C20 H20A 0.980 no
C20 H20B 0.980 no
C20 H20C 0.980 no
C22 H22A 0.980 no
C22 H22B 0.980 no
C22 H22C 0.980 no
C23 H23A 0.980 no
C23 H23B 0.980 no
C23 H23C 0.980 no
C24 H24A 0.980 no
C24 H24B 0.980 no
C24 H24C 0.980 no

loop_
_geom_contact_atom_site_label_1
_geom_contact_atom_site_label_2
_geom_contact_distance
_geom_contact_publ_flag
_geom_contact_site_symmetry_2
Se2 C6 3.511(13) no .
P1 C2 3.453(11) no .
P1 C3 3.487(11) no .
P1 C10 3.288(12) no .
P1 C12 3.518(12) no .
P1 C15 3.486(12) no .
P1 C16 3.302(11) no .
P2 C6 3.381(13) no .
P2 C11 3.205(12) no .
P2 C12 3.516(12) no .
P2 C14 3.203(12) no .
P2 C15 3.555(12) no .
N1 C9 3.501(14) no .
N1 C12 3.581(15) no .
N1 C13 3.498(14) no .
N1 C15 3.519(15) no .
N2 C9 3.482(14) no .
N2 C11 3.564(15) no .
N2 C12 3.585(15) no .
N2 C13 3.447(14) no .
N2 C14 3.472(15) no .
C4 C6 3.579(17) no 1_554
C6 C4 3.579(17) no 1_556
Sn1 H18A 3.1149 no .
Sn1 H18C 3.1803 no .
Sn1 H19B 3.2231 no .
Sn1 H19C 3.0699 no .
Sn1 H20B 3.1599 no .
Sn1 H20C 3.1382 no .
Sn1 H22B 3.1239 no .
Sn1 H22C 3.1494 no .
Sn1 H23A 3.0426 no .
Sn1 H23C 3.2424 no .
Sn1 H24A 3.1701 no .
Sn1 H24C 3.0681 no .
Se1 H2A 3.0370 no .
Se1 H3B 3.1978 no .
Se1 H10B 3.5475 no .
Se1 H16A 3.5505 no .
Se1 H18A 3.5999 no .
Se1 H19B 3.4736 no .
Se1 H22B 3.3340 no .
Se2 H6A 3.3838 no .
Se2 H6B 2.9210 no .
Se2 H11A 3.4917 no .
Se2 H14B 3.4575 no .
Se2 H19C 3.5614 no .
Se2 H20B 3.4018 no .
Se2 H24C 3.2804 no .
P1 H2A 3.2169 no .
P1 H3B 3.2970 no .
P1 H10A 2.9731 no .
P1 H10B 3.4156 no .
P1 H12B 3.2666 no .
P1 H15A 3.1742 no .
P1 H16A 3.4421 no .
P1 H16B 2.9791 no .
P2 H6A 3.4103 no .
P2 H6B 3.2342 no .
P2 H11A 3.3571 no .
P2 H11B 2.8436 no .
P2 H12A 3.1723 no .
P2 H14A 2.8658 no .
P2 H14B 3.3072 no .
P2 H15B 3.2593 no .
N1 H2A 2.6624 no .
N1 H2B 2.7082 no .
N1 H2C 3.3051 no .
N1 H3A 2.6698 no .
N1 H3B 2.6892 no .
N1 H3C 3.3003 no .
N1 H4A 2.6006 no .
N1 H4B 2.6077 no .
N1 H4C 3.2592 no .
N1 H10A 2.9987 no .
N1 H12B 2.9360 no .
N1 H15A 2.8200 no .
N1 H16B 3.0548 no .
N2 H6A 2.7740 no .
N2 H6B 2.6755 no .
N2 H6C 3.3271 no .
N2 H7A 2.6145 no .
N2 H7B 2.6429 no .
N2 H7C 3.2692 no .
N2 H8A 2.7031 no .
N2 H8B 2.6054 no .
N2 H8C 3.2824 no .
N2 H11B 2.8597 no .
N2 H12A 2.8715 no .
N2 H14A 2.7652 no .
N2 H15B 2.9300 no .
N3 H10A 2.6778 no .
N3 H10B 2.6506 no .
N3 H10C 3.3097 no .
N3 H11A 2.6385 no .
N3 H11B 2.6073 no .
N3 H11C 3.2844 no .
N3 H12A 2.6198 no .
N3 H12B 2.7159 no .
N3 H12C 3.3083 no .
N4 H14A 2.6418 no .
N4 H14B 2.6454 no .
N4 H14C 3.3064 no .
N4 H15A 2.6598 no .
N4 H15B 2.6573 no .
N4 H15C 3.3149 no .
N4 H16A 2.6362 no .
N4 H16B 2.6559 no .
N4 H16C 3.3063 no .
C1 H10A 3.5052 no .
C1 H16B 3.5655 no .
C2 H3A 3.3418 no .
C2 H3B 2.6901 no .
C2 H3C 2.6479 no .
C2 H4A 2.7122 no .
C2 H4B 3.3667 no .
C2 H4C 2.6901 no .
C2 H10A 2.9461 no .
C3 H2A 2.7297 no .
C3 H2B 3.3370 no .
C3 H2C 2.6157 no .
C3 H4A 3.3567 no .
C3 H4B 2.6981 no .
C3 H4C 2.6880 no .
C3 H16B 2.9594 no .
C4 H2A 3.3682 no .
C4 H2B 2.6551 no .
C4 H2C 2.7401 no .
C4 H3A 2.6795 no .
C4 H3B 3.3622 no .
C4 H3C 2.6930 no .
C5 H11B 3.2688 no .
C5 H14A 3.3860 no .
C6 H7A 3.3639 no .
C6 H7B 2.6992 no .
C6 H7C 2.6727 no .
C6 H8A 2.6484 no .
C6 H8B 3.3557 no .
C6 H8C 2.6964 no .
C6 H11B 3.3913 no .
C7 H6A 2.6454 no .
C7 H6B 3.3577 no .
C7 H6C 2.7387 no .
C7 H8A 3.3504 no .
C7 H8B 2.7320 no .
C7 H8C 2.6371 no .
C7 H11B 3.1734 no .
C7 H12A 3.1686 no .
C8 H6A 3.3481 no .
C8 H6B 2.7483 no .
C8 H6C 2.6088 no .
C8 H7A 2.6979 no .
C8 H7B 3.3536 no .
C8 H7C 2.6670 no .
C8 H14A 3.0637 no .
C10 H2B 3.3546 no .
C10 H11A 2.6874 no .
C10 H11B 3.3676 no .
C10 H11C 2.7285 no .
C10 H12A 3.3665 no .
C10 H12B 2.6691 no .
C10 H12C 2.7512 no .
C10 H24A 3.2519 no .
C11 H7B 3.2800 no .
C11 H10A 3.3685 no .
C11 H10B 2.7057 no .
C11 H10C 2.7091 no .
C11 H12A 2.7320 no .
C11 H12B 3.3608 no .
C11 H12C 2.6645 no .
C11 H24C 3.4157 no .
C12 H7B 3.5455 no .
C12 H10A 2.7058 no .
C12 H10B 3.3677 no .
C12 H10C 2.7146 no .
C12 H11A 3.3610 no .
C12 H11B 2.7104 no .
C12 H11C 2.6873 no .
C14 H8A 3.4190 no .
C14 H15A 3.3565 no .
C14 H15B 2.6889 no .
C14 H15C 2.7055 no .
C14 H16A 2.6746 no .
C14 H16B 3.3447 no .
C14 H16C 2.6839 no .
C14 H19C 3.3305 no .
C15 H14A 2.6946 no .
C15 H14B 3.3559 no .
C15 H14C 2.7013 no .
C15 H16A 3.3607 no .
C15 H16B 2.7009 no .
C15 H16C 2.7167 no .
C16 H3A 3.3997 no .
C16 H14A 3.3428 no .
C16 H14B 2.6677 no .
C16 H14C 2.6951 no .
C16 H15A 2.7088 no .
C16 H15B 3.3597 no .
C16 H15C 2.7113 no .
C16 H19B 3.3544 no .
C16 H19C 3.4275 no .
C17 H23C 3.5005 no .
C18 H19A 2.7533 no .
C18 H19B 2.6343 no .
C18 H19C 3.3469 no .
C18 H20A 2.7031 no .
C18 H20B 3.3665 no .
C18 H20C 2.7202 no .
C18 H22C 3.0459 no .
C18 H23C 3.5527 no .
C19 H14B 3.3584 no .
C19 H16A 2.8946 no .
C19 H18A 2.7214 no .
C19 H18B 2.6639 no .
C19 H18C 3.3500 no .
C19 H20A 2.7081 no .
C19 H20B 2.6794 no .
C19 H20C 3.3554 no .
C20 H18A 3.3701 no .
C20 H18B 2.7370 no .
C20 H18C 2.6763 no .
C20 H19A 2.6344 no .
C20 H19B 3.3569 no .
C20 H19C 2.7449 no .
C20 H23A 3.4766 no .
C20 H23C 3.2447 no .
C21 H18C 3.4388 no .
C21 H20C 3.5882 no .
C22 H18C 3.2076 no .
C22 H23A 3.3298 no .
C22 H23B 2.7595 no .
C22 H23C 2.6085 no .
C22 H24A 2.6488 no .
C22 H24B 2.7273 no .
C22 H24C 3.3387 no .
C23 H18C 3.5167 no .
C23 H20C 2.9509 no .
C23 H22A 2.6861 no .
C23 H22B 3.3353 no .
C23 H22C 2.6780 no .
C23 H24A 3.3047 no .
C23 H24B 2.6010 no .
C23 H24C 2.6669 no .
C24 H10B 3.1971 no .
C24 H11A 3.0679 no .
C24 H22A 2.6796 no .
C24 H22B 2.6953 no .
C24 H22C 3.3404 no .
C24 H23A 2.7046 no .
C24 H23B 2.5652 no .
C24 H23C 3.3013 no .
H2A H3B 2.5656 no .
H2A H3C 3.0035 no .
H2A H4A 3.5834 no .
H2A H10A 2.8037 no .
H2B H3C 3.5183 no .
H2B H4A 2.4811 no .
H2B H4B 3.5647 no .
H2B H4C 2.8984 no .
H2B H10A 2.3775 no .
H2B H12B 3.4812 no .
H2C H3A 3.5168 no .
H2C H3B 2.8972 no .
H2C H3C 2.3981 no .
H2C H4A 3.0564 no .
H2C H4C 2.5484 no .
H3A H4A 3.5777 no .
H3A H4B 2.4994 no .
H3A H4C 2.9518 no .
H3A H15A 3.2308 no .
H3A H16B 2.4346 no .
H3B H4B 3.5913 no .
H3B H4C 3.5899 no .
H3B H16B 2.7418 no .
H3C H4A 3.5831 no .
H3C H4B 2.9866 no .
H3C H4C 2.5030 no .
H4A H12B 3.1011 no .
H4B H15A 3.1282 no .
H6A H7A 3.5602 no .
H6A H7B 2.4658 no .
H6A H7C 2.8770 no .
H6A H8A 3.5776 no .
H6A H8C 3.5489 no .
H6A H11B 2.7144 no .
H6B H7B 3.5663 no .
H6B H7C 3.5905 no .
H6B H8A 2.5361 no .
H6B H8C 3.0852 no .
H6B H14A 3.5428 no .
H6C H7B 3.0538 no .
H6C H7C 2.5374 no .
H6C H8A 2.8101 no .
H6C H8B 3.5342 no .
H6C H8C 2.4384 no .
H7A H8B 2.5631 no .
H7A H8C 2.9155 no .
H7A H12A 2.8501 no .
H7B H8C 3.5378 no .
H7B H11B 2.4009 no .
H7B H11C 3.4934 no .
H7B H12A 2.7831 no .
H7C H8A 3.5414 no .
H7C H8B 3.0101 no .
H7C H8C 2.4282 no .
H8A H14A 2.4534 no .
H8B H14A 3.0845 no .
H8B H15B 2.9986 no .
H10A H11A 3.5848 no .
H10A H12A 3.5773 no .
H10A H12B 2.4833 no .
H10A H12C 3.0480 no .
H10B H11A 2.5028 no .
H10B H11B 3.5885 no .
H10B H11C 3.0184 no .
H10B H12B 3.5694 no .
H10B H24A 2.3050 no .
H10B H24C 3.3272 no .
H10C H11A 2.9623 no .
H10C H11C 2.5506 no .
H10C H12B 2.9390 no .
H10C H12C 2.5810 no .
H11A H12C 3.5610 no .
H11A H24A 2.8387 no .
H11A H24C 2.4453 no .
H11B H12A 2.5642 no .
H11B H12C 2.9476 no .
H11C H12A 3.0135 no .
H11C H12B 3.5669 no .
H11C H12C 2.4670 no .
H14A H15A 3.5842 no .
H14A H15B 2.5038 no .
H14A H15C 2.9893 no .
H14A H16A 3.5627 no .
H14A H16C 3.5829 no .
H14B H15B 3.5817 no .
H14B H15C 3.5973 no .
H14B H16A 2.4748 no .
H14B H16B 3.5639 no .
H14B H16C 2.9500 no .
H14B H19B 3.5843 no .
H14B H19C 2.4249 no .
H14C H15A 3.5972 no .
H14C H15B 2.9746 no .
H14C H15C 2.5287 no .
H14C H16A 2.9770 no .
H14C H16B 3.5889 no .
H14C H16C 2.5141 no .
H15A H16A 3.5956 no .
H15A H16B 2.5240 no .
H15A H16C 3.0068 no .
H15B H16B 3.5920 no .
H15C H16B 2.9869 no .
H15C H16C 2.5438 no .
H16A H19A 3.4720 no .
H16A H19B 2.3785 no .
H16A H19C 2.5579 no .
H18A H19A 3.1063 no .
H18A H19B 2.4859 no .
H18A H19C 3.5722 no .
H18A H20C 3.5963 no .
H18A H22C 2.9912 no .
H18B H19A 2.5518 no .
H18B H19B 2.8437 no .
H18B H19C 3.5866 no .
H18B H20A 2.5531 no .
H18B H20C 3.0492 no .
H18C H19B 3.5536 no .
H18C H20A 2.9340 no .
H18C H20B 3.5791 no .
H18C H20C 2.5064 no .
H18C H22C 2.3677 no .
H18C H23C 2.7981 no .
H19A H20A 2.4660 no .
H19A H20B 2.8680 no .
H19A H20C 3.5475 no .
H19B H20A 3.5704 no .
H19C H20A 3.0734 no .
H19C H20B 2.5533 no .
H20B H23A 3.5317 no .
H20C H23A 2.7584 no .
H20C H23C 2.3881 no .
H22A H23B 2.5945 no .
H22A H23C 2.8618 no .
H22A H24A 2.9041 no .
H22A H24B 2.5446 no .
H22A H24C 3.5897 no .
H22B H23C 3.5172 no .
H22B H24A 2.4771 no .
H22B H24B 3.0451 no .
H22B H24C 3.5629 no .
H22C H23A 3.5262 no .
H22C H23B 3.0754 no .
H22C H23C 2.4236 no .
H22C H24A 3.5537 no .
H23A H24B 2.9698 no .
H23A H24C 2.5515 no .
H23B H24A 3.4638 no .
H23B H24B 2.3311 no .
H23B H24C 2.8613 no .
H23C H24B 3.4685 no .
H23C H24C 3.5852 no .
Se1 H6C 3.4287 no 4_464
Se1 H7C 3.0430 no 4_464
Se1 H8C 3.1966 no 4_464
Se2 H3C 3.5987 no 1_556
Se2 H4C 3.0217 no 1_556
Se2 H16C 3.3095 no 2_575
C2 H8C 3.5361 no 4_464
C2 H10B 3.4707 no 2_564
C2 H10C 3.3809 no 2_564
C2 H11A 3.5036 no 2_564
C2 H11C 3.4927 no 2_564
C2 H23A 3.5057 no 1_554
C2 H24A 3.3880 no 2_564
C2 H24B 3.3723 no 2_564
C3 H7A 3.5880 no 4_464
C3 H7C 3.4829 no 4_464
C3 H14B 3.4496 no 2_574
C3 H14C 3.4485 no 2_574
C3 H19A 3.3744 no 2_574
C3 H19C 3.4486 no 2_574
C4 H6A 3.3156 no 1_554
C4 H6B 3.1809 no 1_554
C4 H10C 3.5092 no 2_564
C4 H11C 3.3544 no 2_564
C4 H18C 3.5754 no 4_564
C6 H4B 3.3245 no 1_556
C6 H4C 3.1775 no 1_556
C6 H18A 3.5029 no 4_565
C7 H3B 3.1892 no 4_565
C7 H19A 3.0800 no 3_545
C8 H2A 3.3191 no 4_565
C8 H22A 3.3284 no 3_555
C8 H24B 3.2791 no 3_555
C10 H2B 3.2960 no 2_565
C10 H2C 3.5054 no 2_565
C10 H11A 3.4027 no 2_564
C10 H24C 3.1555 no 2_564
C11 H2B 2.9841 no 2_565
C11 H4A 3.4194 no 2_565
C11 H10A 3.4945 no 2_565
C11 H12B 3.5611 no 2_565
C11 H18B 3.4324 no 3_545
C12 H18B 3.5171 no 4_564
C12 H18C 3.4724 no 4_564
C12 H20A 3.4992 no 4_564
C14 H3A 2.9560 no 2_575
C14 H15A 3.4740 no 2_575
C14 H15C 3.5750 no 2_575
C14 H16B 3.5596 no 2_575
C15 H8A 3.5796 no 2_574
C15 H22A 3.2746 no 4_564
C15 H23B 3.3129 no 4_564
C15 H23C 3.4354 no 4_564
C16 H14B 3.3047 no 2_574
C16 H19C 3.4205 no 2_574
C16 H20B 3.0438 no 2_574
C18 H4A 3.2719 no 4_465
C18 H11C 3.5058 no 3_455
C18 H12B 3.3315 no 4_465
C19 H3A 3.5110 no 2_575
C19 H3B 3.4129 no 2_575
C20 H3C 3.5369 no 1_556
C20 H12A 3.5241 no 4_465
C20 H16A 3.4416 no 2_575
C20 H19B 3.3033 no 2_575
C22 H6C 3.5326 no 4_464
C22 H15A 3.4470 no 4_465
C23 H2C 3.4175 no 1_556
C23 H8B 3.3778 no 4_465
C23 H15B 3.0949 no 4_465
C24 H2A 3.4460 no 2_565
C24 H2B 3.2701 no 2_565
C24 H10A 3.4055 no 2_565
H2A C8 3.3191 no 4_464
H2A C24 3.4460 no 2_564
H2A H7C 3.3575 no 4_464
H2A H8B 3.1313 no 4_464
H2A H8C 2.6379 no 4_464
H2A H24A 3.3235 no 2_564
H2A H24B 2.8696 no 2_564
H2B C10 3.2960 no 2_564
H2B C11 2.9841 no 2_564
H2B C24 3.2701 no 2_564
H2B H10B 2.9319 no 2_564
H2B H10C 2.9335 no 2_564
H2B H11A 2.5378 no 2_564
H2B H11C 2.6163 no 2_564
H2B H24A 2.9536 no 2_564
H2B H24B 3.1381 no 2_564
H2B H24C 3.1692 no 2_564
H2C C10 3.5054 no 2_564
H2C C23 3.4175 no 1_554
H2C H8B 3.4373 no 4_464
H2C H10B 3.1122 no 2_564
H2C H10C 2.9850 no 2_564
H2C H23A 2.5614 no 1_554
H2C H23B 3.4676 no 1_554
H2C H24A 3.3347 no 2_564
H3A C14 2.9560 no 2_574
H3A C19 3.5110 no 2_574
H3A H14B 2.4963 no 2_574
H3A H14C 2.5565 no 2_574
H3A H16A 3.2586 no 2_574
H3A H16C 3.2831 no 2_574
H3A H19A 3.3208 no 2_574
H3A H19C 2.9400 no 2_574
H3B C7 3.1892 no 4_464
H3B C19 3.4129 no 2_574
H3B H7A 2.9510 no 4_464
H3B H7C 2.5683 no 4_464
H3B H19A 2.7945 no 2_574
H3B H19C 3.2122 no 2_574
H3C Se2 3.5987 no 1_554
H3C C20 3.5369 no 1_554
H3C H7A 3.3247 no 4_464
H3C H16A 3.5390 no 2_574
H3C H16C 3.3632 no 2_574
H3C H19A 3.4935 no 2_574
H3C H20B 2.8821 no 1_554
H3C H20C 3.2976 no 1_554
H3C H23A 3.1466 no 1_554
H4A C11 3.4194 no 2_564
H4A C18 3.2719 no 4_564
H4A H6A 3.2507 no 1_554
H4A H6B 3.5293 no 1_554
H4A H10C 3.1868 no 2_564
H4A H11C 2.4844 no 2_564
H4A H18A 3.1619 no 4_564
H4A H18B 3.2109 no 4_564
H4A H18C 2.8983 no 4_564
H4B C6 3.3245 no 1_554
H4B H6A 3.3299 no 1_554
H4B H6B 2.8427 no 1_554
H4B H6C 3.2656 no 1_554
H4B H14C 2.8114 no 2_574
H4B H18C 3.3601 no 4_564
H4B H22C 2.9001 no 4_564
H4C Se2 3.0217 no 1_554
H4C C6 3.1775 no 1_554
H4C H6A 2.8327 no 1_554
H4C H6B 2.7271 no 1_554
H4C H6C 3.5317 no 1_554
H4C H10C 3.0282 no 2_564
H4C H11C 3.5859 no 2_564
H6A C4 3.3156 no 1_556
H6A H4A 3.2507 no 1_556
H6A H4B 3.3299 no 1_556
H6A H4C 2.8327 no 1_556
H6A H12C 3.3758 no 2_565
H6A H18A 3.2741 no 4_565
H6B C4 3.1809 no 1_556
H6B H4A 3.5293 no 1_556
H6B H4B 2.8427 no 1_556
H6B H4C 2.7271 no 1_556
H6B H15C 3.3269 no 2_575
H6C Se1 3.4287 no 4_565
H6C C22 3.5326 no 4_565
H6C H4B 3.2656 no 1_556
H6C H4C 3.5317 no 1_556
H6C H18A 2.8431 no 4_565
H6C H22B 2.9591 no 4_565
H6C H22C 3.1931 no 4_565
H7A C3 3.5880 no 4_565
H7A H3B 2.9510 no 4_565
H7A H3C 3.3247 no 4_565
H7A H19A 3.0795 no 3_545
H7A H20C 2.8461 no 4_564
H7A H23A 3.3801 no 4_564
H7A H23C 3.1941 no 4_564
H7B H18B 3.0085 no 3_545
H7B H19A 2.7630 no 3_545
H7B H20A 3.5651 no 3_545
H7C Se1 3.0430 no 4_565
H7C C3 3.4829 no 4_565
H7C H2A 3.3575 no 4_565
H7C H3B 2.5683 no 4_565
H7C H19A 2.8802 no 3_545
H8A C15 3.5796 no 2_575
H8A H15C 2.6988 no 2_575
H8A H22A 2.7203 no 3_555
H8A H24B 3.2393 no 3_555
H8B C23 3.3778 no 4_564
H8B H2A 3.1313 no 4_565
H8B H2C 3.4373 no 4_565
H8B H22A 3.1829 no 3_555
H8B H23A 3.3187 no 4_564
H8B H23B 2.9525 no 4_564
H8B H23C 3.3101 no 4_564
H8B H24B 3.1999 no 3_555
H8C Se1 3.1966 no 4_565
H8C C2 3.5361 no 4_565
H8C H2A 2.6379 no 4_565
H8C H22B 3.5183 no 4_565
H8C H24B 2.8589 no 3_555
H10A C11 3.4945 no 2_564
H10A C24 3.4055 no 2_564
H10A H11A 2.8355 no 2_564
H10A H11C 3.3688 no 2_564
H10A H24B 3.1925 no 2_564
H10A H24C 2.8215 no 2_564
H10B C2 3.4707 no 2_565
H10B H2B 2.9319 no 2_565
H10B H2C 3.1122 no 2_565
H10B H24B 3.4286 no 2_564
H10B H24C 3.2416 no 2_564
H10C C2 3.3809 no 2_565
H10C C4 3.5092 no 2_565
H10C H2B 2.9335 no 2_565
H10C H2C 2.9850 no 2_565
H10C H4A 3.1868 no 2_565
H10C H4C 3.0282 no 2_565
H10C H11A 3.0693 no 2_564
H10C H24C 2.8864 no 2_564
H11A C2 3.5036 no 2_565
H11A C10 3.4027 no 2_565
H11A H2B 2.5378 no 2_565
H11A H10A 2.8355 no 2_565
H11A H10C 3.0693 no 2_565
H11A H12B 3.5633 no 2_565
H11B H12B 3.5580 no 2_565
H11B H12C 3.5401 no 2_565
H11B H18B 3.2139 no 3_545
H11C C2 3.4927 no 2_565
H11C C4 3.3544 no 2_565
H11C C18 3.5058 no 3_545
H11C H2B 2.6163 no 2_565
H11C H4A 2.4844 no 2_565
H11C H4C 3.5859 no 2_565
H11C H10A 3.3688 no 2_565
H11C H12B 3.0118 no 2_565
H11C H18B 2.7724 no 3_545
H12A C20 3.5241 no 4_564
H12A H18C 3.3339 no 4_564
H12A H20A 3.1959 no 4_564
H12A H20C 2.9688 no 4_564
H12B C11 3.5611 no 2_564
H12B C18 3.3315 no 4_564
H12B H11A 3.5633 no 2_564
H12B H11B 3.5580 no 2_564
H12B H11C 3.0118 no 2_564
H12B H18B 2.9272 no 4_564
H12B H18C 2.8374 no 4_564
H12B H20A 3.5947 no 4_564
H12C H6A 3.3758 no 2_564
H12C H11B 3.5401 no 2_564
H12C H18A 3.4576 no 3_545
H12C H18B 3.3671 no 3_545
H12C H18B 3.4181 no 4_564
H12C H20A 3.1509 no 4_564
H14A H15A 3.3327 no 2_575
H14A H15C 3.0557 no 2_575
H14A H16C 3.5934 no 2_575
H14A H22A 3.2079 no 3_555
H14B C3 3.4496 no 2_575
H14B C16 3.3047 no 2_575
H14B H3A 2.4963 no 2_575
H14B H15A 3.3492 no 2_575
H14B H15C 3.4632 no 2_575
H14B H16B 2.7865 no 2_575
H14B H16C 2.9470 no 2_575
H14C C3 3.4485 no 2_575
H14C H3A 2.5565 no 2_575
H14C H4B 2.8114 no 2_575
H14C H15A 3.1629 no 2_575
H14C H22A 3.2874 no 3_555
H15A C14 3.4740 no 2_574
H15A C22 3.4470 no 4_564
H15A H14A 3.3327 no 2_574
H15A H14B 3.3492 no 2_574
H15A H14C 3.1629 no 2_574
H15A H22A 2.9410 no 4_564
H15A H22C 3.0666 no 4_564
H15A H23B 3.5684 no 4_564
H15A H23C 3.3748 no 4_564
H15B C23 3.0949 no 4_564
H15B H22A 3.2794 no 4_564
H15B H22C 3.5547 no 4_564
H15B H23B 2.6165 no 4_564
H15B H23C 2.7004 no 4_564
H15C C14 3.5750 no 2_574
H15C H6B 3.3269 no 2_574
H15C H8A 2.6988 no 2_574
H15C H14A 3.0557 no 2_574
H15C H14B 3.4632 no 2_574
H15C H22A 3.0601 no 4_564
H15C H23B 3.2989 no 4_564
H16A C20 3.4416 no 2_574
H16A H3A 3.2586 no 2_575
H16A H3C 3.5390 no 2_575
H16A H20A 3.3949 no 2_574
H16A H20B 2.6446 no 2_574
H16B C14 3.5596 no 2_574
H16B H14B 2.7865 no 2_574
H16B H19A 3.4849 no 2_574
H16B H19C 2.8999 no 2_574
H16B H20B 3.2228 no 2_574
H16C Se2 3.3095 no 2_574
H16C H3A 3.2831 no 2_575
H16C H3C 3.3632 no 2_575
H16C H14A 3.5934 no 2_574
H16C H14B 2.9470 no 2_574
H16C H19C 3.2256 no 2_574
H16C H20B 2.7827 no 2_574
H18A C6 3.5029 no 4_464
H18A H4A 3.1619 no 4_465
H18A H6A 3.2741 no 4_464
H18A H6C 2.8431 no 4_464
H18A H12C 3.4576 no 3_455
H18B C11 3.4324 no 3_455
H18B C12 3.5171 no 4_465
H18B H4A 3.2109 no 4_465
H18B H7B 3.0085 no 3_455
H18B H11B 3.2139 no 3_455
H18B H11C 2.7724 no 3_455
H18B H12B 2.9272 no 4_465
H18B H12C 3.3671 no 3_455
H18B H12C 3.4181 no 4_465
H18C C4 3.5754 no 4_465
H18C C12 3.4724 no 4_465
H18C H4A 2.8983 no 4_465
H18C H4B 3.3601 no 4_465
H18C H12A 3.3339 no 4_465
H18C H12B 2.8374 no 4_465
H19A C3 3.3744 no 2_575
H19A C7 3.0800 no 3_455
H19A H3A 3.3208 no 2_575
H19A H3B 2.7945 no 2_575
H19A H3C 3.4935 no 2_575
H19A H7A 3.0795 no 3_455
H19A H7B 2.7630 no 3_455
H19A H7C 2.8802 no 3_455
H19A H16B 3.4849 no 2_575
H19B C20 3.3033 no 2_574
H19B H20A 2.7932 no 2_574
H19B H20B 3.0283 no 2_574
H19C C3 3.4486 no 2_575
H19C C16 3.4205 no 2_575
H19C H3A 2.9400 no 2_575
H19C H3B 3.2122 no 2_575
H19C H16B 2.8999 no 2_575
H19C H16C 3.2256 no 2_575
H20A C12 3.4992 no 4_465
H20A H7B 3.5651 no 3_455
H20A H12A 3.1959 no 4_465
H20A H12B 3.5947 no 4_465
H20A H12C 3.1509 no 4_465
H20A H16A 3.3949 no 2_575
H20A H19B 2.7932 no 2_575
H20B C16 3.0438 no 2_575
H20B H3C 2.8821 no 1_556
H20B H16A 2.6446 no 2_575
H20B H16B 3.2228 no 2_575
H20B H16C 2.7827 no 2_575
H20B H19B 3.0283 no 2_575
H20C H3C 3.2976 no 1_556
H20C H7A 2.8461 no 4_465
H20C H12A 2.9688 no 4_465
H22A C8 3.3284 no 3_445
H22A C15 3.2746 no 4_465
H22A H8A 2.7203 no 3_445
H22A H8B 3.1829 no 3_445
H22A H14A 3.2079 no 3_445
H22A H14C 3.2874 no 3_445
H22A H15A 2.9410 no 4_465
H22A H15B 3.2794 no 4_465
H22A H15C 3.0601 no 4_465
H22B H6C 2.9591 no 4_464
H22B H8C 3.5183 no 4_464
H22C H4B 2.9001 no 4_465
H22C H6C 3.1931 no 4_464
H22C H15A 3.0666 no 4_465
H22C H15B 3.5547 no 4_465
H23A C2 3.5057 no 1_556
H23A H2C 2.5614 no 1_556
H23A H3C 3.1466 no 1_556
H23A H7A 3.3801 no 4_465
H23A H8B 3.3187 no 4_465
H23B C15 3.3129 no 4_465
H23B H2C 3.4676 no 1_556
H23B H8B 2.9525 no 4_465
H23B H15A 3.5684 no 4_465
H23B H15B 2.6165 no 4_465
H23B H15C 3.2989 no 4_465
H23C C15 3.4354 no 4_465
H23C H7A 3.1941 no 4_465
H23C H8B 3.3101 no 4_465
H23C H15A 3.3748 no 4_465
H23C H15B 2.7004 no 4_465
H24A C2 3.3880 no 2_565
H24A H2A 3.3235 no 2_565
H24A H2B 2.9536 no 2_565
H24A H2C 3.3347 no 2_565
H24B C2 3.3723 no 2_565
H24B C8 3.2791 no 3_445
H24B H2A 2.8696 no 2_565
H24B H2B 3.1381 no 2_565
H24B H8A 3.2393 no 3_445
H24B H8B 3.1999 no 3_445
H24B H8C 2.8589 no 3_445
H24B H10A 3.1925 no 2_565
H24B H10B 3.4286 no 2_565
H24C C10 3.1555 no 2_565
H24C H2B 3.1692 no 2_565
H24C H10A 2.8215 no 2_565
H24C H10B 3.2416 no 2_565
H24C H10C 2.8864 no 2_565

loop_
_geom_torsion_atom_site_label_1
_geom_torsion_atom_site_label_2
_geom_torsion_atom_site_label_3
_geom_torsion_atom_site_label_4
_geom_torsion
_geom_torsion_publ_flag
Se1 Sn1 Se2 P2 -0.68(6) no
Se2 Sn1 Se1 P1 0.62(6) no
Se1 Sn1 C17 C18 67.9(5) no
Se1 Sn1 C17 C19 -52.8(5) no
Se1 Sn1 C17 C20 -171.9(4) no
C17 Sn1 Se1 P1 118.7(3) no
Se1 Sn1 C21 C22 -48.3(6) no
Se1 Sn1 C21 C23 -169.6(4) no
Se1 Sn1 C21 C24 72.6(5) no
C21 Sn1 Se1 P1 -118.3(3) no
Se2 Sn1 C17 C18 -172.7(4) no
Se2 Sn1 C17 C19 66.6(5) no
Se2 Sn1 C17 C20 -52.5(5) no
C17 Sn1 Se2 P2 -118.6(3) no
Se2 Sn1 C21 C22 -168.2(4) no
Se2 Sn1 C21 C23 70.4(5) no
Se2 Sn1 C21 C24 -47.3(6) no
C21 Sn1 Se2 P2 118.0(3) no
C17 Sn1 C21 C22 71.4(6) no
C17 Sn1 C21 C23 -50.0(6) no
C17 Sn1 C21 C24 -167.7(5) no
C21 Sn1 C17 C18 -52.1(6) no
C21 Sn1 C17 C19 -172.7(5) no
C21 Sn1 C17 C20 68.2(6) no
Sn1 Se1 P1 P2 -0.33(11) no
Sn1 Se1 P1 N1 179.83(12) no
Sn1 Se1 P1 N3 44.05(13) no
Sn1 Se1 P1 N4 -45.02(13) no
Sn1 Se2 P2 P1 0.47(12) no
Sn1 Se2 P2 N2 178.81(14) no
Sn1 Se2 P2 N3 -44.52(13) no
Sn1 Se2 P2 N4 44.78(13) no
Se1 P1 P2 Se2 -0.10(17) no
Se1 P1 P2 N2 -178.09(18) no
Se1 P1 P2 N3 91.13(14) no
Se1 P1 P2 N4 -91.50(14) no
Se1 P1 N1 C1 -0.0(12) no
Se1 P1 N3 P2 -104.7(3) no
Se1 P1 N3 C9 98.5(6) no
Se1 P1 N4 P2 104.5(3) no
Se1 P1 N4 C13 -97.6(7) no
P2 P1 N1 C1 -179.8(7) no
N1 P1 P2 Se2 179.7(5) no
N1 P1 P2 N2 1.7(6) no
N1 P1 P2 N3 -89.1(5) no
N1 P1 P2 N4 88.3(5) no
P2 P1 N3 P2 0.00(9) no
P2 P1 N3 C9 -156.8(9) no
N3 P1 P2 Se2 -91.2(4) no
N3 P1 P2 N2 90.8(5) no
N3 P1 P2 N3 0.0(4) no
N3 P1 P2 N4 177.4(5) no
P2 P1 N4 P2 0.00(9) no
P2 P1 N4 C13 157.9(10) no
N4 P1 P2 Se2 91.4(4) no
N4 P1 P2 N2 -86.6(5) no
N4 P1 P2 N3 -177.4(5) no
N4 P1 P2 N4 0.0(4) no
N1 P1 N3 P2 122.6(5) no
N1 P1 N3 C9 -34.2(9) no
N3 P1 N1 C1 129.6(10) no
N1 P1 N4 P2 -123.2(5) no
N1 P1 N4 C13 34.8(9) no
N4 P1 N1 C1 -129.3(10) no
N3 P1 N4 P2 -1.8(4) no
N3 P1 N4 C13 156.2(7) no
N4 P1 N3 P2 1.8(4) no
N4 P1 N3 C9 -155.0(7) no
Se2 P2 N2 C5 12.4(14) no
Se2 P2 N3 P1 104.1(3) no
Se2 P2 N3 C9 -99.3(7) no
Se2 P2 N4 P1 -103.8(3) no
Se2 P2 N4 C13 97.9(7) no
P1 P2 N2 C5 -169.7(9) no
P1 P2 N3 P1 0.00(9) no
P1 P2 N3 C9 156.6(10) no
P1 P2 N4 P1 0.00(9) no
P1 P2 N4 C13 -158.3(10) no
N2 P2 N3 P1 -121.3(5) no
N2 P2 N3 C9 35.3(9) no
N3 P2 N2 C5 -118.1(12) no
N2 P2 N4 P1 123.3(5) no
N2 P2 N4 C13 -35.0(9) no
N4 P2 N2 C5 141.0(11) no
N3 P2 N4 P1 1.8(4) no
N3 P2 N4 C13 -156.5(7) no
N4 P2 N3 P1 -1.8(4) no
N4 P2 N3 C9 154.8(7) no
P1 N1 C1 C2 -57.9(15) no
P1 N1 C1 C3 64.2(15) no
P1 N1 C1 C4 -176.9(9) no
P2 N2 C5 C6 0.7(19) no
P2 N2 C5 C7 121.3(13) no
P2 N2 C5 C8 -119.6(13) no
P1 N3 C9 C10 -47.4(11) no
P1 N3 C9 C11 -166.9(6) no
P1 N3 C9 C12 74.0(10) no
P2 N3 C9 C10 163.5(6) no
P2 N3 C9 C11 44.0(11) no
P2 N3 C9 C12 -75.2(10) no
P1 N4 C13 C14 169.1(6) no
P1 N4 C13 C15 -71.1(10) no
P1 N4 C13 C16 50.3(11) no
P2 N4 C13 C14 -39.8(11) no
P2 N4 C13 C15 80.0(10) no
P2 N4 C13 C16 -158.6(6) no
